data_2236246
loop_
_publ_author_name
'Fun, Hoong-Kun'
'Chia, Tze Shyang'
'Mostafa, Gamal A. E.'
'Abunassif, Mohamed M.'
'Abdel-Aziz, Hatem A.'

_publ_section_title
;
 2,3,5-Triphenyl-2<i>H</i>-tetrazol-3-ium iodide
;
_journal_coeditor_code HB6907
_journal_issue 9
_journal_name_full 'Acta Crystallographica Section E'
_journal_page_first o2621
_journal_paper_doi 10.1107/S1600536812033661
_journal_volume 68
_journal_year 2012
_chemical_formula_iupac 'C19 H15 N4 +, I -'
_chemical_formula_moiety 'C19 H15 N4 +, I -'
_chemical_formula_sum 'C19 H15 I N4'
_chemical_formula_weight 426.25
_chemical_name_systematic
;
2,3,5-Triphenyl-2<i>H</i>-tetrazol-3-ium iodide
;
_space_group_IT_number 14
_symmetry_cell_setting monoclinic
_symmetry_space_group_name_Hall '-P 2ybc'
_symmetry_space_group_name_H-M 'P 1 21/c 1'
_atom_sites_solution_hydrogens geom
_atom_sites_solution_primary direct
_atom_sites_solution_secondary difmap
_audit_creation_method SHELXL-97
_cell_angle_alpha 90.00
_cell_angle_beta 97.9300(10)
_cell_angle_gamma 90.00
_cell_formula_units_Z 16
_cell_length_a 9.6541(4)
_cell_length_b 30.9983(14)
_cell_length_c 24.3469(10)
_cell_measurement_reflns_used 9972
_cell_measurement_temperature 100.0(10)
_cell_measurement_theta_max 32.05
_cell_measurement_theta_min 2.85
_cell_volume 7216.4(5)
_computing_cell_refinement 'SAINT (Bruker, 2009)'
_computing_data_collection 'APEX2 (Bruker, 2009)'
_computing_data_reduction 'SAINT (Bruker, 2009)'
_computing_molecular_graphics 'SHELXTL (Sheldrick, 2008)'
_computing_publication_material
;
SHELXTL (Sheldrick, 2008) and PLATON (Spek, 2009)
;
_computing_structure_refinement 'SHELXTL (Sheldrick, 2008)'
_computing_structure_solution 'SHELXTL (Sheldrick, 2008)'
_diffrn_ambient_temperature 100
_diffrn_measured_fraction_theta_full 0.994
_diffrn_measured_fraction_theta_max 0.994
_diffrn_measurement_device_type 'Bruker APEX DUO CCD'
_diffrn_measurement_method '\f and \w scans'
_diffrn_radiation_monochromator graphite
_diffrn_radiation_source 'fine-focus sealed tube'
_diffrn_radiation_type MoK\a
_diffrn_radiation_wavelength 0.71073
_diffrn_reflns_av_R_equivalents 0.0480
_diffrn_reflns_av_sigmaI/netI 0.0474
_diffrn_reflns_limit_h_max 12
_diffrn_reflns_limit_h_min -12
_diffrn_reflns_limit_k_max 40
_diffrn_reflns_limit_k_min -40
_diffrn_reflns_limit_l_max 31
_diffrn_reflns_limit_l_min -31
_diffrn_reflns_number 71406
_diffrn_reflns_theta_full 27.50
_diffrn_reflns_theta_max 27.50
_diffrn_reflns_theta_min 1.69
_diffrn_standards_number 0
_exptl_absorpt_coefficient_mu 1.782
_exptl_absorpt_correction_T_max 0.9068
_exptl_absorpt_correction_T_min 0.5562
_exptl_absorpt_correction_type multi-scan
_exptl_absorpt_process_details '(<i>SADABS</i>; Bruker, 2009)'
_exptl_crystal_colour orange
_exptl_crystal_density_diffrn 1.569
_exptl_crystal_density_method 'not measured'
_exptl_crystal_description plate
_exptl_crystal_F_000 3360
_exptl_crystal_size_max 0.37
_exptl_crystal_size_mid 0.21
_exptl_crystal_size_min 0.06
_refine_diff_density_max 5.035
_refine_diff_density_min -2.275
_refine_ls_extinction_method none
_refine_ls_goodness_of_fit_ref 1.261
_refine_ls_hydrogen_treatment constr
_refine_ls_matrix_type full
_refine_ls_number_parameters 868
_refine_ls_number_reflns 16492
_refine_ls_number_restraints 0
_refine_ls_restrained_S_all 1.261
_refine_ls_R_factor_all 0.0889
_refine_ls_R_factor_gt 0.0751
_refine_ls_shift/su_max 0.000
_refine_ls_shift/su_mean 0.000
_refine_ls_structure_factor_coef Fsqd
_refine_ls_weighting_details 'calc w=1/[\s^2^(Fo^2^)+(0.0155P)^2^+127.6000P] where P=(Fo^2^+2Fc^2^)/3'
_refine_ls_weighting_scheme calc
_refine_ls_wR_factor_gt 0.1663
_refine_ls_wR_factor_ref 0.1718
_reflns_number_gt 13800
_reflns_number_total 16492
_reflns_threshold_expression I>2\s(I)
_cod_data_source_file hb6907.cif
_cod_data_source_block I
_cod_original_sg_symbol_H-M 'P 21/c'
_cod_database_code 2236246
_cod_database_fobs_code 2236246

loop_
_symmetry_equiv_pos_as_xyz
'x, y, z'
'-x, y+1/2, -z+1/2'
'-x, -y, -z'
'x, -y-1/2, z-1/2'

loop_
_atom_site_type_symbol
_atom_site_label
_atom_site_fract_x
_atom_site_fract_y
_atom_site_fract_z
_atom_site_U_iso_or_equiv
_atom_site_adp_type
_atom_site_calc_flag
_atom_site_refinement_flags
_atom_site_occupancy
_atom_site_symmetry_multiplicity
I I1 0.93818(5) 0.258521(17) 0.25097(2) 0.01657(12) Uani d . 1 1
I I2 0.57535(5) 0.489539(17) 0.22730(2) 0.01779(12) Uani d . 1 1
I I3 0.52640(5) 0.251333(18) 0.47905(2) 0.02025(13) Uani d . 1 1
I I4 1.0000 0.5000 0.5000 0.02196(17) Uani d S 1 2
I I5 1.0000 0.5000 0.0000 0.0287(2) Uani d S 1 2
N N1A 0.8507(6) 0.2267(2) 0.0944(3) 0.0170(14) Uani d . 1 1
N N2A 0.7386(6) 0.2201(2) 0.1187(3) 0.0153(13) Uani d . 1 1
N N3A 0.6758(6) 0.2575(2) 0.1261(3) 0.0154(13) Uani d . 1 1
N N4A 0.7434(6) 0.2896(2) 0.1059(3) 0.0147(13) Uani d . 1 1
C C1A 1.0411(8) 0.2688(3) 0.0272(3) 0.0207(17) Uani d . 1 1
H H1AA 1.0390 0.2381 0.0275 0.025 Uiso calc R 1 1
C C2A 1.1314(8) 0.2904(3) -0.0032(3) 0.0236(19) Uani d . 1 1
H H2AA 1.1922 0.2747 -0.0233 0.028 Uiso calc R 1 1
C C3A 1.1321(8) 0.3348(3) -0.0039(3) 0.0233(19) Uani d . 1 1
H H3AA 1.1925 0.3495 -0.0253 0.028 Uiso calc R 1 1
C C4A 1.0467(9) 0.3586(3) 0.0260(3) 0.0216(18) Uani d . 1 1
H H4AA 1.0494 0.3892 0.0253 0.026 Uiso calc R 1 1
C C5A 0.9562(8) 0.3372(3) 0.0572(3) 0.0165(16) Uani d . 1 1
H H5AA 0.8977 0.3533 0.0780 0.020 Uiso calc R 1 1
C C6A 0.9524(8) 0.2926(3) 0.0577(3) 0.0148(15) Uani d . 1 1
C C7A 0.8506(7) 0.2698(3) 0.0858(3) 0.0148(15) Uani d . 1 1
C C8A 0.6944(8) 0.1775(3) 0.1328(3) 0.0172(16) Uani d . 1 1
C C9A 0.5735(10) 0.1609(3) 0.1037(3) 0.026(2) Uani d . 1 1
H H9AA 0.5180 0.1773 0.0759 0.032 Uiso calc R 1 1
C C10A 0.5358(12) 0.1190(4) 0.1166(4) 0.037(3) Uani d . 1 1
H H10A 0.4523 0.1066 0.0978 0.044 Uiso calc R 1 1
C C11A 0.6195(10) 0.0951(3) 0.1565(4) 0.027(2) Uani d . 1 1
H H11A 0.5936 0.0665 0.1649 0.032 Uiso calc R 1 1
C C12A 0.7401(10) 0.1130(3) 0.1841(4) 0.029(2) Uani d . 1 1
H H12A 0.7968 0.0966 0.2115 0.034 Uiso calc R 1 1
C C13A 0.7799(9) 0.1545(3) 0.1723(4) 0.0241(18) Uani d . 1 1
H H13A 0.8637 0.1667 0.1909 0.029 Uiso calc R 1 1
C C14A 0.5483(7) 0.2627(3) 0.1496(3) 0.0147(15) Uani d . 1 1
C C15A 0.4442(8) 0.2876(3) 0.1199(4) 0.0219(18) Uani d . 1 1
H H15A 0.4576 0.3011 0.0860 0.026 Uiso calc R 1 1
C C16A 0.3204(9) 0.2921(3) 0.1418(3) 0.0231(18) Uani d . 1 1
H H16A 0.2477 0.3094 0.1229 0.028 Uiso calc R 1 1
C C17A 0.3004(8) 0.2720(3) 0.1905(3) 0.0203(17) Uani d . 1 1
H H17A 0.2132 0.2747 0.2042 0.024 Uiso calc R 1 1
C C18A 0.4077(8) 0.2476(3) 0.2201(3) 0.0195(17) Uani d . 1 1
H H18A 0.3943 0.2342 0.2541 0.023 Uiso calc R 1 1
C C19A 0.5340(8) 0.2429(3) 0.1994(3) 0.0173(16) Uani d . 1 1
H H19A 0.6084 0.2266 0.2189 0.021 Uiso calc R 1 1
N N1B 0.6359(6) 0.2296(2) 0.3374(3) 0.0138(13) Uani d . 1 1
N N2B 0.6802(6) 0.2683(2) 0.3522(2) 0.0115(12) Uani d . 1 1
N N3B 0.8016(6) 0.2657(2) 0.3865(3) 0.0157(13) Uani d . 1 1
N N4B 0.8386(7) 0.2251(2) 0.3944(3) 0.0151(13) Uani d . 1 1
C C1B 0.6439(9) 0.1366(3) 0.3153(3) 0.0222(18) Uani d . 1 1
H H1BA 0.5938 0.1535 0.2867 0.027 Uiso calc R 1 1
C C2B 0.6349(10) 0.0917(3) 0.3136(4) 0.0254(19) Uani d . 1 1
H H2BA 0.5765 0.0782 0.2839 0.030 Uiso calc R 1 1
C C3B 0.7092(9) 0.0668(3) 0.3539(4) 0.0231(18) Uani d . 1 1
H H3BA 0.7038 0.0363 0.3516 0.028 Uiso calc R 1 1
C C4B 0.7924(9) 0.0864(3) 0.3981(4) 0.0244(19) Uani d . 1 1
H H4BA 0.8420 0.0693 0.4267 0.029 Uiso calc R 1 1
C C5B 0.8022(9) 0.1307(3) 0.4001(3) 0.0209(17) Uani d . 1 1
H H5BA 0.8614 0.1440 0.4297 0.025 Uiso calc R 1 1
C C6B 0.7271(8) 0.1562(3) 0.3596(3) 0.0122(14) Uani d . 1 1
C C7B 0.7345(7) 0.2032(3) 0.3648(3) 0.0131(14) Uani d . 1 1
C C8B 0.6083(8) 0.3072(3) 0.3318(3) 0.0150(15) Uani d . 1 1
C C9B 0.6795(9) 0.3391(3) 0.3069(3) 0.0201(17) Uani d . 1 1
H H9BA 0.7771 0.3369 0.3055 0.024 Uiso calc R 1 1
C C10B 0.6032(10) 0.3740(3) 0.2844(4) 0.0248(19) Uani d . 1 1
H H10B 0.6485 0.3964 0.2671 0.030 Uiso calc R 1 1
C C11B 0.4610(10) 0.3766(3) 0.2870(4) 0.0250(19) Uani d . 1 1
H H11B 0.4099 0.4009 0.2712 0.030 Uiso calc R 1 1
C C12B 0.3925(9) 0.3448(3) 0.3120(4) 0.0246(19) Uani d . 1 1
H H12B 0.2949 0.3471 0.3132 0.030 Uiso calc R 1 1
C C13B 0.4661(8) 0.3090(3) 0.3357(3) 0.0176(16) Uani d . 1 1
H H13B 0.4210 0.2870 0.3538 0.021 Uiso calc R 1 1
C C14B 0.8811(8) 0.3016(3) 0.4122(3) 0.0164(16) Uani d . 1 1
C C15B 1.0164(9) 0.3075(3) 0.3998(4) 0.027(2) Uani d . 1 1
H H15B 1.0562 0.2883 0.3760 0.032 Uiso calc R 1 1
C C16B 1.0896(9) 0.3421(4) 0.4234(4) 0.032(2) Uani d . 1 1
H H16B 1.1821 0.3472 0.4158 0.039 Uiso calc R 1 1
C C17B 1.0297(9) 0.3702(3) 0.4586(3) 0.0241(19) Uani d . 1 1
H H17B 1.0807 0.3946 0.4738 0.029 Uiso calc R 1 1
C C18B 0.8969(9) 0.3625(3) 0.4713(3) 0.0210(17) Uani d . 1 1
H H18B 0.8577 0.3812 0.4959 0.025 Uiso calc R 1 1
C C19B 0.8205(8) 0.3274(3) 0.4481(3) 0.0197(17) Uani d . 1 1
H H19B 0.7295 0.3215 0.4568 0.024 Uiso calc R 1 1
N N1C 0.8767(7) 0.5227(2) 0.1441(3) 0.0156(13) Uani d . 1 1
N N2C 0.8347(7) 0.4841(2) 0.1274(3) 0.0158(13) Uani d . 1 1
N N3C 0.7115(7) 0.4867(2) 0.0944(3) 0.0140(13) Uani d . 1 1
N N4C 0.6703(7) 0.5273(2) 0.0900(3) 0.0165(14) Uani d . 1 1
C C1C 0.8953(9) 0.6160(3) 0.1564(3) 0.0211(17) Uani d . 1 1
H H1CA 0.9776 0.5996 0.1676 0.025 Uiso calc R 1 1
C C2C 0.8951(10) 0.6600(3) 0.1653(4) 0.028(2) Uani d . 1 1
H H2CA 0.9771 0.6739 0.1829 0.033 Uiso calc R 1 1
C C3C 0.7753(10) 0.6838(3) 0.1485(4) 0.0243(19) Uani d . 1 1
H H3CA 0.7757 0.7142 0.1540 0.029 Uiso calc R 1 1
C C4C 0.6547(10) 0.6635(3) 0.1236(4) 0.0247(19) Uani d . 1 1
H H4CA 0.5726 0.6800 0.1126 0.030 Uiso calc R 1 1
C C5C 0.6532(9) 0.6196(3) 0.1146(4) 0.0224(18) Uani d . 1 1
H H5CA 0.5704 0.6058 0.0975 0.027 Uiso calc R 1 1
C C6C 0.7737(8) 0.5955(3) 0.1308(3) 0.0157(15) Uani d . 1 1
C C7C 0.7730(8) 0.5489(3) 0.1213(3) 0.0146(15) Uani d . 1 1
C C8C 0.9108(9) 0.4455(3) 0.1465(3) 0.0155(15) Uani d . 1 1
C C9C 0.8409(10) 0.4135(3) 0.1721(3) 0.0215(18) Uani d . 1 1
H H9CA 0.7437 0.4156 0.1744 0.026 Uiso calc R 1 1
C C10C 0.9187(11) 0.3784(3) 0.1941(4) 0.027(2) Uani d . 1 1
H H10C 0.8738 0.3554 0.2105 0.033 Uiso calc R 1 1
C C11C 1.0619(10) 0.3766(3) 0.1923(4) 0.029(2) Uani d . 1 1
H H11C 1.1147 0.3529 0.2086 0.035 Uiso calc R 1 1
C C12C 1.1282(10) 0.4091(3) 0.1668(4) 0.028(2) Uani d . 1 1
H H12C 1.2258 0.4073 0.1651 0.034 Uiso calc R 1 1
C C13C 1.0522(9) 0.4445(3) 0.1437(3) 0.0201(17) Uani d . 1 1
H H13C 1.0966 0.4673 0.1266 0.024 Uiso calc R 1 1
C C14C 0.6317(8) 0.4508(3) 0.0688(3) 0.0161(16) Uani d . 1 1
C C15C 0.4901(9) 0.4498(3) 0.0739(4) 0.027(2) Uani d . 1 1
H H15C 0.4465 0.4725 0.0914 0.033 Uiso calc R 1 1
C C16C 0.4160(10) 0.4139(4) 0.0520(4) 0.032(2) Uani d . 1 1
H H16C 0.3195 0.4114 0.0555 0.038 Uiso calc R 1 1
C C17C 0.4797(9) 0.3819(3) 0.0254(3) 0.0245(19) Uani d . 1 1
H H17C 0.4272 0.3576 0.0108 0.029 Uiso calc R 1 1
C C18C 0.6188(9) 0.3850(3) 0.0198(3) 0.0227(18) Uani d . 1 1
H H18C 0.6620 0.3627 0.0016 0.027 Uiso calc R 1 1
C C19C 0.6970(9) 0.4203(3) 0.0404(3) 0.0193(17) Uani d . 1 1
H H19C 0.7921 0.4234 0.0351 0.023 Uiso calc R 1 1
N N1D 0.6524(6) 0.5202(2) 0.3844(3) 0.0157(13) Uani d . 1 1
N N2D 0.7624(6) 0.5296(2) 0.3600(3) 0.0161(14) Uani d . 1 1
N N3D 0.8316(6) 0.4933(2) 0.3514(3) 0.0142(13) Uani d . 1 1
N N4D 0.7692(6) 0.4598(2) 0.3707(3) 0.0141(13) Uani d . 1 1
C C1D 0.4534(8) 0.4737(3) 0.4414(3) 0.0205(17) Uani d . 1 1
H H1DA 0.4416 0.5040 0.4367 0.025 Uiso calc R 1 1
C C2D 0.3652(8) 0.4506(3) 0.4708(4) 0.0238(19) Uani d . 1 1
H H2DA 0.2926 0.4649 0.4862 0.029 Uiso calc R 1 1
C C3D 0.3834(8) 0.4068(3) 0.4776(3) 0.0222(19) Uani d . 1 1
H H3DA 0.3241 0.3912 0.4986 0.027 Uiso calc R 1 1
C C4D 0.4863(9) 0.3849(3) 0.4545(3) 0.0222(18) Uani d . 1 1
H H4DA 0.4972 0.3546 0.4592 0.027 Uiso calc R 1 1
C C5D 0.5737(8) 0.4080(3) 0.4242(3) 0.0186(16) Uani d . 1 1
H H5DA 0.6433 0.3934 0.4072 0.022 Uiso calc R 1 1
C C6D 0.5585(8) 0.4527(3) 0.4188(3) 0.0160(16) Uani d . 1 1
C C7D 0.6582(8) 0.4777(3) 0.3911(3) 0.0164(16) Uani d . 1 1
C C8D 0.8017(8) 0.5739(3) 0.3502(4) 0.0186(17) Uani d . 1 1
C C9D 0.8910(9) 0.5946(3) 0.3897(3) 0.0225(18) Uani d . 1 1
H H9DA 0.9335 0.5801 0.4221 0.027 Uiso calc R 1 1
C C10D 0.9173(11) 0.6380(3) 0.3806(4) 0.030(2) Uani d . 1 1
H H10D 0.9802 0.6534 0.4071 0.036 Uiso calc R 1 1
C C11D 0.8547(9) 0.6591(3) 0.3342(4) 0.0262(19) Uani d . 1 1
H H11D 0.8722 0.6889 0.3295 0.031 Uiso calc R 1 1
C C12D 0.7651(9) 0.6369(3) 0.2938(4) 0.027(2) Uani d . 1 1
H H12D 0.7231 0.6516 0.2614 0.033 Uiso calc R 1 1
C C13D 0.7376(9) 0.5937(3) 0.3007(4) 0.0234(18) Uani d . 1 1
H H13D 0.6782 0.5780 0.2734 0.028 Uiso calc R 1 1
C C14D 0.9600(8) 0.4902(3) 0.3280(4) 0.0182(16) Uani d . 1 1
C C15D 1.0620(9) 0.4632(3) 0.3549(3) 0.0213(18) Uani d . 1 1
H H15D 1.0481 0.4479 0.3876 0.026 Uiso calc R 1 1
C C16D 1.1867(9) 0.4595(3) 0.3318(4) 0.027(2) Uani d . 1 1
H H16D 1.2583 0.4410 0.3488 0.032 Uiso calc R 1 1
C C17D 1.2077(9) 0.4822(3) 0.2849(4) 0.0240(19) Uani d . 1 1
H H17D 1.2935 0.4796 0.2702 0.029 Uiso calc R 1 1
C C18D 1.1012(8) 0.5089(3) 0.2594(3) 0.0211(17) Uani d . 1 1
H H18D 1.1152 0.5245 0.2270 0.025 Uiso calc R 1 1
C C19D 0.9749(8) 0.5131(3) 0.2805(4) 0.0206(17) Uani d . 1 1
H H19D 0.9021 0.5310 0.2629 0.025 Uiso calc R 1 1

loop_
_atom_site_aniso_label
_atom_site_aniso_U_11
_atom_site_aniso_U_22
_atom_site_aniso_U_33
_atom_site_aniso_U_12
_atom_site_aniso_U_13
_atom_site_aniso_U_23
I1 0.0169(2) 0.0156(3) 0.0177(2) 0.00108(19) 0.00432(18) 0.0040(2)
I2 0.0174(2) 0.0146(3) 0.0220(3) 0.0025(2) 0.00503(19) 0.0049(2)
I3 0.0233(3) 0.0208(3) 0.0167(2) -0.0055(2) 0.00297(19) 0.0000(2)
I4 0.0230(4) 0.0236(4) 0.0189(4) 0.0050(3) 0.0015(3) -0.0013(3)
I5 0.0431(5) 0.0245(4) 0.0181(4) -0.0207(4) 0.0031(3) -0.0041(3)
N1A 0.012(3) 0.023(4) 0.016(3) 0.000(3) 0.005(2) 0.004(3)
N2A 0.012(3) 0.017(4) 0.018(3) 0.000(3) 0.006(2) 0.002(3)
N3A 0.015(3) 0.012(3) 0.019(3) -0.001(3) 0.001(2) 0.002(3)
N4A 0.015(3) 0.018(4) 0.012(3) -0.001(3) 0.006(2) 0.004(3)
C1A 0.019(4) 0.025(5) 0.018(4) 0.001(3) 0.004(3) 0.000(3)
C2A 0.017(4) 0.038(6) 0.019(4) -0.001(4) 0.010(3) 0.000(4)
C3A 0.012(3) 0.040(6) 0.017(4) -0.005(4) 0.002(3) 0.006(4)
C4A 0.024(4) 0.023(5) 0.016(4) -0.007(3) -0.004(3) 0.007(3)
C5A 0.016(3) 0.023(4) 0.010(3) -0.001(3) 0.002(3) 0.003(3)
C6A 0.012(3) 0.015(4) 0.017(4) -0.002(3) 0.001(3) 0.003(3)
C7A 0.012(3) 0.019(4) 0.014(4) 0.000(3) 0.005(3) 0.003(3)
C8A 0.024(4) 0.016(4) 0.014(4) 0.000(3) 0.010(3) 0.000(3)
C9A 0.041(5) 0.027(5) 0.011(4) -0.015(4) 0.002(3) 0.003(3)
C10A 0.053(6) 0.041(6) 0.014(4) -0.024(5) -0.001(4) 0.008(4)
C11A 0.047(5) 0.019(4) 0.018(4) -0.011(4) 0.015(4) -0.001(3)
C12A 0.034(5) 0.020(5) 0.031(5) 0.002(4) 0.000(4) 0.008(4)
C13A 0.020(4) 0.017(4) 0.034(5) 0.001(3) 0.001(3) 0.004(4)
C14A 0.009(3) 0.018(4) 0.017(4) -0.002(3) 0.004(3) -0.005(3)
C15A 0.019(4) 0.024(5) 0.022(4) 0.005(3) 0.004(3) -0.001(4)
C16A 0.021(4) 0.031(5) 0.017(4) 0.004(4) 0.003(3) -0.001(4)
C17A 0.015(4) 0.023(5) 0.023(4) -0.003(3) 0.006(3) -0.007(4)
C18A 0.019(4) 0.017(4) 0.024(4) -0.009(3) 0.010(3) -0.002(3)
C19A 0.016(3) 0.015(4) 0.022(4) 0.001(3) 0.005(3) 0.000(3)
N1B 0.016(3) 0.011(3) 0.014(3) -0.001(3) 0.001(2) 0.003(3)
N2B 0.017(3) 0.009(3) 0.009(3) 0.000(2) 0.002(2) 0.003(2)
N3B 0.012(3) 0.014(3) 0.021(3) -0.001(3) 0.000(2) -0.001(3)
N4B 0.016(3) 0.013(3) 0.017(3) 0.000(3) 0.005(2) 0.004(3)
C1B 0.026(4) 0.020(4) 0.019(4) -0.001(4) -0.003(3) 0.006(3)
C2B 0.034(5) 0.015(4) 0.027(5) -0.006(4) 0.002(4) -0.003(4)
C3B 0.030(4) 0.016(4) 0.026(4) 0.000(4) 0.014(4) -0.003(4)
C4B 0.032(5) 0.024(5) 0.018(4) 0.008(4) 0.005(3) 0.003(4)
C5B 0.026(4) 0.021(4) 0.014(4) 0.003(3) -0.003(3) 0.006(3)
C6B 0.015(3) 0.015(4) 0.008(3) 0.000(3) 0.006(3) 0.002(3)
C7B 0.012(3) 0.013(4) 0.015(3) 0.000(3) 0.002(3) 0.004(3)
C8B 0.020(4) 0.010(4) 0.013(4) 0.004(3) -0.001(3) -0.004(3)
C9B 0.023(4) 0.016(4) 0.022(4) 0.002(3) 0.005(3) 0.001(3)
C10B 0.038(5) 0.012(4) 0.025(4) 0.004(4) 0.009(4) 0.005(3)
C11B 0.039(5) 0.013(4) 0.023(4) 0.010(4) 0.002(4) 0.002(3)
C12B 0.019(4) 0.026(5) 0.028(5) 0.007(4) -0.002(3) -0.003(4)
C13B 0.017(4) 0.017(4) 0.018(4) 0.001(3) 0.001(3) -0.001(3)
C14B 0.013(3) 0.016(4) 0.019(4) -0.004(3) 0.001(3) -0.001(3)
C15B 0.024(4) 0.033(5) 0.027(5) -0.008(4) 0.011(4) -0.018(4)
C16B 0.021(4) 0.046(6) 0.031(5) -0.020(4) 0.011(4) -0.015(5)
C17B 0.027(4) 0.026(5) 0.018(4) -0.008(4) -0.005(3) -0.008(4)
C18B 0.024(4) 0.025(5) 0.014(4) -0.002(4) 0.004(3) -0.006(3)
C19B 0.015(4) 0.022(4) 0.024(4) -0.003(3) 0.006(3) -0.006(3)
N1C 0.018(3) 0.012(3) 0.017(3) 0.000(3) 0.003(2) 0.001(3)
N2C 0.016(3) 0.011(3) 0.021(3) 0.000(3) 0.001(3) 0.001(3)
N3C 0.020(3) 0.012(3) 0.010(3) 0.000(3) 0.001(2) 0.001(3)
N4C 0.019(3) 0.013(3) 0.017(3) 0.003(3) 0.000(3) 0.001(3)
C1C 0.022(4) 0.021(4) 0.020(4) 0.003(3) 0.007(3) 0.001(3)
C2C 0.032(5) 0.022(5) 0.031(5) -0.005(4) 0.008(4) -0.004(4)
C3C 0.041(5) 0.009(4) 0.027(5) 0.000(4) 0.022(4) 0.000(3)
C4C 0.032(5) 0.020(5) 0.025(4) 0.009(4) 0.015(4) 0.011(4)
C5C 0.022(4) 0.022(5) 0.022(4) 0.002(3) 0.002(3) 0.001(4)
C6C 0.024(4) 0.013(4) 0.012(3) -0.001(3) 0.008(3) 0.003(3)
C7C 0.020(4) 0.018(4) 0.007(3) -0.002(3) 0.006(3) 0.004(3)
C8C 0.029(4) 0.011(4) 0.007(3) 0.003(3) 0.002(3) 0.005(3)
C9C 0.035(5) 0.018(4) 0.013(4) 0.002(4) 0.007(3) -0.001(3)
C10C 0.050(6) 0.018(5) 0.017(4) 0.010(4) 0.012(4) 0.006(3)
C11C 0.040(5) 0.029(5) 0.017(4) 0.017(4) 0.001(4) 0.004(4)
C12C 0.032(5) 0.026(5) 0.026(5) 0.010(4) 0.001(4) -0.006(4)
C13C 0.027(4) 0.021(4) 0.011(4) 0.001(3) -0.001(3) 0.000(3)
C14C 0.020(4) 0.017(4) 0.010(3) -0.003(3) -0.001(3) 0.000(3)
C15C 0.022(4) 0.028(5) 0.032(5) -0.004(4) 0.004(4) -0.009(4)
C16C 0.024(4) 0.041(6) 0.030(5) -0.013(4) 0.003(4) -0.009(4)
C17C 0.031(4) 0.029(5) 0.012(4) -0.013(4) -0.003(3) -0.004(3)
C18C 0.033(5) 0.023(5) 0.010(4) -0.004(4) -0.001(3) 0.000(3)
C19C 0.025(4) 0.021(4) 0.011(4) -0.002(3) 0.002(3) -0.002(3)
N1D 0.015(3) 0.017(4) 0.017(3) 0.000(3) 0.008(2) 0.000(3)
N2D 0.014(3) 0.012(3) 0.023(3) 0.001(3) 0.005(3) 0.001(3)
N3D 0.013(3) 0.014(3) 0.016(3) -0.001(3) 0.005(2) 0.003(3)
N4D 0.015(3) 0.016(3) 0.012(3) 0.000(3) 0.003(2) 0.001(3)
C1D 0.017(4) 0.020(4) 0.025(4) 0.000(3) 0.005(3) 0.004(3)
C2D 0.011(3) 0.040(6) 0.022(4) -0.002(3) 0.008(3) 0.000(4)
C3D 0.019(4) 0.035(5) 0.013(4) -0.012(4) 0.002(3) 0.006(4)
C4D 0.027(4) 0.023(5) 0.018(4) -0.009(4) 0.008(3) 0.000(3)
C5D 0.023(4) 0.019(4) 0.015(4) 0.001(3) 0.004(3) 0.001(3)
C6D 0.017(4) 0.019(4) 0.013(3) -0.003(3) 0.004(3) 0.006(3)
C7D 0.014(3) 0.017(4) 0.018(4) 0.001(3) 0.000(3) 0.003(3)
C8D 0.016(4) 0.011(4) 0.031(4) 0.001(3) 0.010(3) 0.000(3)
C9D 0.032(4) 0.022(5) 0.015(4) -0.005(4) 0.008(3) 0.004(3)
C10D 0.041(5) 0.026(5) 0.023(4) -0.010(4) 0.005(4) -0.003(4)
C11D 0.031(5) 0.016(4) 0.036(5) 0.001(4) 0.020(4) 0.004(4)
C12D 0.028(4) 0.020(5) 0.036(5) 0.007(4) 0.011(4) 0.008(4)
C13D 0.026(4) 0.024(5) 0.022(4) 0.002(4) 0.007(3) -0.001(4)
C14D 0.012(3) 0.016(4) 0.028(4) 0.000(3) 0.006(3) -0.001(3)
C15D 0.022(4) 0.023(5) 0.019(4) 0.008(3) 0.006(3) 0.004(3)
C16D 0.019(4) 0.036(6) 0.025(4) 0.009(4) 0.001(3) -0.006(4)
C17D 0.020(4) 0.031(5) 0.022(4) -0.004(4) 0.006(3) -0.009(4)
C18D 0.022(4) 0.022(5) 0.020(4) -0.003(3) 0.005(3) -0.004(3)
C19D 0.017(4) 0.017(4) 0.027(4) -0.001(3) 0.004(3) -0.002(4)

loop_
_atom_type_symbol
_atom_type_description
_atom_type_scat_dispersion_real
_atom_type_scat_dispersion_imag
_atom_type_scat_source
C C 0.0033 0.0016 'International Tables Vol C Tables 4.2.6.8 and 6.1.1.4'
H H 0.0000 0.0000 'International Tables Vol C Tables 4.2.6.8 and 6.1.1.4'
N N 0.0061 0.0033 'International Tables Vol C Tables 4.2.6.8 and 6.1.1.4'
I I -0.4742 1.8119 'International Tables Vol C Tables 4.2.6.8 and 6.1.1.4'

loop_
_geom_angle_atom_site_label_1
_geom_angle_atom_site_label_2
_geom_angle_atom_site_label_3
_geom_angle
N2A N1A C7A 103.9(6)
N1A N2A N3A 110.0(6)
N1A N2A C8A 122.5(7)
N3A N2A C8A 127.4(6)
N4A N3A N2A 110.3(6)
N4A N3A C14A 124.0(7)
N2A N3A C14A 125.6(7)
N3A N4A C7A 103.7(7)
C2A C1A C6A 119.6(8)
C2A C1A H1AA 120.2
C6A C1A H1AA 120.2
C3A C2A C1A 119.6(8)
C3A C2A H2AA 120.2
C1A C2A H2AA 120.2
C2A C3A C4A 121.5(8)
C2A C3A H3AA 119.3
C4A C3A H3AA 119.3
C3A C4A C5A 119.6(9)
C3A C4A H4AA 120.2
C5A C4A H4AA 120.2
C6A C5A C4A 119.7(8)
C6A C5A H5AA 120.1
C4A C5A H5AA 120.1
C5A C6A C1A 120.0(7)
C5A C6A C7A 120.6(7)
C1A C6A C7A 119.3(7)
N4A C7A N1A 112.1(7)
N4A C7A C6A 123.4(7)
N1A C7A C6A 124.5(7)
C13A C8A C9A 123.2(8)
C13A C8A N2A 118.2(7)
C9A C8A N2A 118.4(7)
C8A C9A C10A 117.4(9)
C8A C9A H9AA 121.3
C10A C9A H9AA 121.3
C11A C10A C9A 120.5(9)
C11A C10A H10A 119.7
C9A C10A H10A 119.7
C12A C11A C10A 119.9(9)
C12A C11A H11A 120.1
C10A C11A H11A 120.1
C11A C12A C13A 120.9(9)
C11A C12A H12A 119.6
C13A C12A H12A 119.6
C8A C13A C12A 118.1(8)
C8A C13A H13A 121.0
C12A C13A H13A 121.0
C19A C14A C15A 123.5(7)
C19A C14A N3A 119.7(7)
C15A C14A N3A 116.9(7)
C16A C15A C14A 117.2(8)
C16A C15A H15A 121.4
C14A C15A H15A 121.4
C17A C16A C15A 121.2(8)
C17A C16A H16A 119.4
C15A C16A H16A 119.4
C16A C17A C18A 120.4(8)
C16A C17A H17A 119.8
C18A C17A H17A 119.8
C19A C18A C17A 119.7(8)
C19A C18A H18A 120.2
C17A C18A H18A 120.2
C14A C19A C18A 118.0(7)
C14A C19A H19A 121.0
C18A C19A H19A 121.0
N2B N1B C7B 103.7(6)
N1B N2B N3B 110.0(6)
N1B N2B C8B 123.2(6)
N3B N2B C8B 126.7(6)
N4B N3B N2B 110.0(6)
N4B N3B C14B 123.8(6)
N2B N3B C14B 126.2(7)
N3B N4B C7B 103.7(6)
C6B C1B C2B 119.2(8)
C6B C1B H1BA 120.4
C2B C1B H1BA 120.4
C3B C2B C1B 121.0(8)
C3B C2B H2BA 119.5
C1B C2B H2BA 119.5
C2B C3B C4B 119.9(8)
C2B C3B H3BA 120.1
C4B C3B H3BA 120.1
C5B C4B C3B 119.5(8)
C5B C4B H4BA 120.3
C3B C4B H4BA 120.3
C4B C5B C6B 121.1(8)
C4B C5B H5BA 119.5
C6B C5B H5BA 119.5
C5B C6B C1B 119.3(8)
C5B C6B C7B 119.5(7)
C1B C6B C7B 121.2(7)
N4B C7B N1B 112.6(7)
N4B C7B C6B 125.0(7)
N1B C7B C6B 122.3(7)
C9B C8B C13B 123.6(8)
C9B C8B N2B 120.0(7)
C13B C8B N2B 116.2(7)
C10B C9B C8B 117.5(8)
C10B C9B H9BA 121.2
C8B C9B H9BA 121.2
C9B C10B C11B 120.5(8)
C9B C10B H10B 119.8
C11B C10B H10B 119.8
C12B C11B C10B 121.1(8)
C12B C11B H11B 119.4
C10B C11B H11B 119.4
C11B C12B C13B 120.3(8)
C11B C12B H12B 119.9
C13B C12B H12B 119.9
C8B C13B C12B 117.0(8)
C8B C13B H13B 121.5
C12B C13B H13B 121.5
C19B C14B C15B 123.7(8)
C19B C14B N3B 118.5(7)
C15B C14B N3B 117.8(7)
C16B C15B C14B 117.4(8)
C16B C15B H15B 121.3
C14B C15B H15B 121.3
C15B C16B C17B 120.7(8)
C15B C16B H16B 119.7
C17B C16B H16B 119.7
C18B C17B C16B 120.3(8)
C18B C17B H17B 119.8
C16B C17B H17B 119.8
C17B C18B C19B 120.1(8)
C17B C18B H18B 120.0
C19B C18B H18B 120.0
C14B C19B C18B 117.8(7)
C14B C19B H19B 121.1
C18B C19B H19B 121.1
N2C N1C C7C 104.0(6)
N1C N2C N3C 110.0(6)
N1C N2C C8C 122.3(6)
N3C N2C C8C 127.6(7)
N4C N3C N2C 109.8(6)
N4C N3C C14C 124.2(6)
N2C N3C C14C 126.0(7)
N3C N4C C7C 103.8(6)
C2C C1C C6C 119.9(8)
C2C C1C H1CA 120.1
C6C C1C H1CA 120.1
C1C C2C C3C 119.9(9)
C1C C2C H2CA 120.0
C3C C2C H2CA 120.0
C2C C3C C4C 120.2(8)
C2C C3C H3CA 119.9
C4C C3C H3CA 119.9
C5C C4C C3C 120.5(8)
C5C C4C H4CA 119.8
C3C C4C H4CA 119.8
C4C C5C C6C 119.7(8)
C4C C5C H5CA 120.2
C6C C5C H5CA 120.2
C5C C6C C1C 119.8(8)
C5C C6C C7C 119.9(7)
C1C C6C C7C 120.2(7)
N4C C7C N1C 112.5(7)
N4C C7C C6C 124.7(7)
N1C C7C C6C 122.8(7)
C13C C8C C9C 123.4(8)
C13C C8C N2C 117.7(7)
C9C C8C N2C 118.4(7)
C10C C9C C8C 117.4(8)
C10C C9C H9CA 121.3
C8C C9C H9CA 121.3
C9C C10C C11C 120.5(9)
C9C C10C H10C 119.8
C11C C10C H10C 119.8
C12C C11C C10C 120.6(8)
C12C C11C H11C 119.7
C10C C11C H11C 119.7
C11C C12C C13C 120.2(9)
C11C C12C H12C 119.9
C13C C12C H12C 119.9
C8C C13C C12C 117.9(8)
C8C C13C H13C 121.1
C12C C13C H13C 121.1
C19C C14C C15C 123.8(8)
C19C C14C N3C 119.5(7)
C15C C14C N3C 116.7(7)
C14C C15C C16C 116.3(9)
C14C C15C H15C 121.8
C16C C15C H15C 121.8
C17C C16C C15C 121.2(9)
C17C C16C H16C 119.4
C15C C16C H16C 119.4
C18C C17C C16C 120.2(8)
C18C C17C H17C 119.9
C16C C17C H17C 119.9
C17C C18C C19C 120.8(9)
C17C C18C H18C 119.6
C19C C18C H18C 119.6
C14C C19C C18C 117.4(8)
C14C C19C H19C 121.3
C18C C19C H19C 121.3
N2D N1D C7D 104.6(6)
N1D N2D N3D 109.6(6)
N1D N2D C8D 121.8(6)
N3D N2D C8D 128.3(6)
N4D N3D N2D 110.1(6)
N4D N3D C14D 123.3(7)
N2D N3D C14D 126.5(7)
N3D N4D C7D 103.3(6)
C6D C1D C2D 119.8(8)
C6D C1D H1DA 120.1
C2D C1D H1DA 120.1
C3D C2D C1D 119.7(8)
C3D C2D H2DA 120.1
C1D C2D H2DA 120.1
C2D C3D C4D 121.4(8)
C2D C3D H3DA 119.3
C4D C3D H3DA 119.3
C3D C4D C5D 119.0(9)
C3D C4D H4DA 120.5
C5D C4D H4DA 120.5
C4D C5D C6D 119.7(8)
C4D C5D H5DA 120.1
C6D C5D H5DA 120.1
C1D C6D C5D 120.3(7)
C1D C6D C7D 119.7(8)
C5D C6D C7D 120.0(7)
N1D C7D N4D 112.4(7)
N1D C7D C6D 124.2(7)
N4D C7D C6D 123.4(7)
C9D C8D C13D 123.8(8)
C9D C8D N2D 118.9(8)
C13D C8D N2D 117.3(7)
C8D C9D C10D 117.1(8)
C8D C9D H9DA 121.5
C10D C9D H9DA 121.5
C11D C10D C9D 121.5(9)
C11D C10D H10D 119.3
C9D C10D H10D 119.3
C10D C11D C12D 120.4(9)
C10D C11D H11D 119.8
C12D C11D H11D 119.8
C13D C12D C11D 120.1(9)
C13D C12D H12D 119.9
C11D C12D H12D 119.9
C12D C13D C8D 117.2(8)
C12D C13D H13D 121.4
C8D C13D H13D 121.4
C19D C14D C15D 123.9(7)
C19D C14D N3D 119.5(7)
C15D C14D N3D 116.6(7)
C14D C15D C16D 116.9(8)
C14D C15D H15D 121.6
C16D C15D H15D 121.6
C17D C16D C15D 121.6(8)
C17D C16D H16D 119.2
C15D C16D H16D 119.2
C16D C17D C18D 119.1(8)
C16D C17D H17D 120.4
C18D C17D H17D 120.4
C19D C18D C17D 121.3(8)
C19D C18D H18D 119.3
C17D C18D H18D 119.3
C14D C19D C18D 117.2(8)
C14D C19D H19D 121.4
C18D C19D H19D 121.4

loop_
_geom_bond_atom_site_label_1
_geom_bond_atom_site_label_2
_geom_bond_distance
N1A N2A 1.318(9)
N1A C7A 1.353(11)
N2A N3A 1.333(9)
N2A C8A 1.442(11)
N3A N4A 1.322(9)
N3A C14A 1.437(9)
N4A C7A 1.350(10)
C1A C2A 1.392(12)
C1A C6A 1.416(11)
C1A H1AA 0.9500
C2A C3A 1.375(14)
C2A H2AA 0.9500
C3A C4A 1.384(13)
C3A H3AA 0.9500
C4A C5A 1.402(11)
C4A H4AA 0.9500
C5A C6A 1.382(12)
C5A H5AA 0.9500
C6A C7A 1.457(10)
C8A C13A 1.378(12)
C8A C9A 1.380(12)
C9A C10A 1.397(13)
C9A H9AA 0.9500
C10A C11A 1.389(14)
C10A H10A 0.9500
C11A C12A 1.378(13)
C11A H11A 0.9500
C12A C13A 1.383(13)
C12A H12A 0.9500
C13A H13A 0.9500
C14A C19A 1.381(11)
C14A C15A 1.390(11)
C15A C16A 1.381(11)
C15A H15A 0.9500
C16A C17A 1.377(12)
C16A H16A 0.9500
C17A C18A 1.400(12)
C17A H17A 0.9500
C18A C19A 1.389(11)
C18A H18A 0.9500
C19A H19A 0.9500
N1B N2B 1.307(9)
N1B C7B 1.357(9)
N2B N3B 1.344(8)
N2B C8B 1.446(10)
N3B N4B 1.317(9)
N3B C14B 1.443(10)
N4B C7B 1.337(10)
C1B C6B 1.393(11)
C1B C2B 1.393(12)
C1B H1BA 0.9500
C2B C3B 1.372(13)
C2B H2BA 0.9500
C3B C4B 1.390(13)
C3B H3BA 0.9500
C4B C5B 1.379(13)
C4B H4BA 0.9500
C5B C6B 1.388(10)
C5B H5BA 0.9500
C6B C7B 1.463(11)
C8B C9B 1.389(12)
C8B C13B 1.390(11)
C9B C10B 1.379(12)
C9B H9BA 0.9500
C10B C11B 1.385(13)
C10B H10B 0.9500
C11B C12B 1.376(13)
C11B H11B 0.9500
C12B C13B 1.398(12)
C12B H12B 0.9500
C13B H13B 0.9500
C14B C19B 1.374(11)
C14B C15B 1.392(11)
C15B C16B 1.366(13)
C15B H15B 0.9500
C16B C17B 1.401(13)
C16B H16B 0.9500
C17B C18B 1.379(12)
C17B H17B 0.9500
C18B C19B 1.390(12)
C18B H18B 0.9500
C19B H19B 0.9500
N1C N2C 1.310(9)
N1C C7C 1.348(10)
N2C N3C 1.342(9)
N2C C8C 1.448(10)
N3C N4C 1.320(9)
N3C C14C 1.447(10)
N4C C7C 1.343(10)
C1C C2C 1.382(13)
C1C C6C 1.403(12)
C1C H1CA 0.9500
C2C C3C 1.386(13)
C2C H2CA 0.9500
C3C C4C 1.388(13)
C3C H3CA 0.9500
C4C C5C 1.379(13)
C4C H4CA 0.9500
C5C C6C 1.394(11)
C5C H5CA 0.9500
C6C C7C 1.462(11)
C8C C13C 1.376(11)
C8C C9C 1.395(12)
C9C C10C 1.386(12)
C9C H9CA 0.9500
C10C C11C 1.391(13)
C10C H10C 0.9500
C11C C12C 1.384(14)
C11C H11C 0.9500
C12C C13C 1.396(12)
C12C H12C 0.9500
C13C H13C 0.9500
C14C C19C 1.373(12)
C14C C15C 1.390(11)
C15C C16C 1.390(13)
C15C H15C 0.9500
C16C C17C 1.375(14)
C16C H16C 0.9500
C17C C18C 1.371(12)
C17C H17C 0.9500
C18C C19C 1.384(12)
C18C H18C 0.9500
C19C H19C 0.9500
N1D N2D 1.318(9)
N1D C7D 1.328(11)
N2D N3D 1.338(9)
N2D C8D 1.452(10)
N3D N4D 1.319(9)
N3D C14D 1.438(9)
N4D C7D 1.361(10)
C1D C6D 1.383(11)
C1D C2D 1.386(11)
C1D H1DA 0.9500
C2D C3D 1.377(14)
C2D H2DA 0.9500
C3D C4D 1.385(13)
C3D H3DA 0.9500
C4D C5D 1.393(11)
C4D H4DA 0.9500
C5D C6D 1.396(12)
C5D H5DA 0.9500
C6D C7D 1.470(11)
C8D C9D 1.362(12)
C8D C13D 1.417(12)
C9D C10D 1.393(13)
C9D H9DA 0.9500
C10D C11D 1.370(13)
C10D H10D 0.9500
C11D C12D 1.399(14)
C11D H11D 0.9500
C12D C13D 1.378(13)
C12D H12D 0.9500
C13D H13D 0.9500
C14D C19D 1.382(12)
C14D C15D 1.387(11)
C15D C16D 1.402(12)
C15D H15D 0.9500
C16D C17D 1.378(13)
C16D H16D 0.9500
C17D C18D 1.398(12)
C17D H17D 0.9500
C18D C19D 1.392(11)
C18D H18D 0.9500
C19D H19D 0.9500

loop_
_geom_hbond_atom_site_label_D
_geom_hbond_atom_site_label_H
_geom_hbond_atom_site_label_A
_geom_hbond_site_symmetry_A
_geom_hbond_distance_DH
_geom_hbond_distance_HA
_geom_hbond_distance_DA
_geom_hbond_angle_DHA
_geom_hbond_publ_flag
C19B H19B I3 . 0.95 3.03 3.844(8) 145 yes
C3A H3AA Cg1 3_765 0.95 2.87 3.636(8) 138 yes
C5A H5AA Cg2 1_555 0.95 2.89 3.547(9) 127 yes
C16A H16A Cg3 1_455 0.95 2.85 3.657(9) 144 yes
C16D H16D Cg4 1_655 0.95 2.96 3.769(10) 144 yes

loop_
_geom_torsion_atom_site_label_1
_geom_torsion_atom_site_label_2
_geom_torsion_atom_site_label_3
_geom_torsion_atom_site_label_4
_geom_torsion
C7A N1A N2A N3A -1.8(8)
C7A N1A N2A C8A 176.8(7)
N1A N2A N3A N4A 1.3(8)
C8A N2A N3A N4A -177.3(7)
N1A N2A N3A C14A 177.8(7)
C8A N2A N3A C14A -0.7(12)
N2A N3A N4A C7A -0.1(8)
C14A N3A N4A C7A -176.7(7)
C6A C1A C2A C3A -0.9(12)
C1A C2A C3A C4A 1.3(13)
C2A C3A C4A C5A -0.7(12)
C3A C4A C5A C6A -0.4(11)
C4A C5A C6A C1A 0.8(11)
C4A C5A C6A C7A -174.5(7)
C2A C1A C6A C5A -0.2(12)
C2A C1A C6A C7A 175.2(7)
N3A N4A C7A N1A -1.1(8)
N3A N4A C7A C6A 178.1(7)
N2A N1A C7A N4A 1.8(9)
N2A N1A C7A C6A -177.4(7)
C5A C6A C7A N4A 9.7(12)
C1A C6A C7A N4A -165.7(7)
C5A C6A C7A N1A -171.3(7)
C1A C6A C7A N1A 13.3(12)
N1A N2A C8A C13A 65.3(10)
N3A N2A C8A C13A -116.3(9)
N1A N2A C8A C9A -110.5(9)
N3A N2A C8A C9A 67.9(11)
C13A C8A C9A C10A 1.8(14)
N2A C8A C9A C10A 177.4(8)
C8A C9A C10A C11A -1.2(15)
C9A C10A C11A C12A 0.5(15)
C10A C11A C12A C13A -0.3(15)
C9A C8A C13A C12A -1.7(13)
N2A C8A C13A C12A -177.3(8)
C11A C12A C13A C8A 0.9(14)
N4A N3A C14A C19A -133.8(8)
N2A N3A C14A C19A 50.1(11)
N4A N3A C14A C15A 46.7(10)
N2A N3A C14A C15A -129.5(8)
C19A C14A C15A C16A -0.7(13)
N3A C14A C15A C16A 178.9(8)
C14A C15A C16A C17A -1.1(13)
C15A C16A C17A C18A 2.2(14)
C16A C17A C18A C19A -1.4(13)
C15A C14A C19A C18A 1.4(12)
N3A C14A C19A C18A -178.2(7)
C17A C18A C19A C14A -0.4(12)
C7B N1B N2B N3B 0.8(8)
C7B N1B N2B C8B 178.6(7)
N1B N2B N3B N4B 0.3(8)
C8B N2B N3B N4B -177.4(7)
N1B N2B N3B C14B -178.9(7)
C8B N2B N3B C14B 3.5(12)
N2B N3B N4B C7B -1.3(8)
C14B N3B N4B C7B 177.9(7)
C6B C1B C2B C3B -1.6(14)
C1B C2B C3B C4B 1.6(14)
C2B C3B C4B C5B -1.8(13)
C3B C4B C5B C6B 2.0(13)
C4B C5B C6B C1B -2.0(12)
C4B C5B C6B C7B 176.7(8)
C2B C1B C6B C5B 1.8(12)
C2B C1B C6B C7B -177.0(8)
N3B N4B C7B N1B 1.8(9)
N3B N4B C7B C6B 179.4(7)
N2B N1B C7B N4B -1.7(8)
N2B N1B C7B C6B -179.3(7)
C5B C6B C7B N4B 22.8(12)
C1B C6B C7B N4B -158.5(8)
C5B C6B C7B N1B -159.9(7)
C1B C6B C7B N1B 18.9(11)
N1B N2B C8B C9B -125.6(8)
N3B N2B C8B C9B 51.8(11)
N1B N2B C8B C13B 50.8(10)
N3B N2B C8B C13B -131.8(8)
C13B C8B C9B C10B -1.0(12)
N2B C8B C9B C10B 175.1(7)
C8B C9B C10B C11B 0.1(13)
C9B C10B C11B C12B 0.2(14)
C10B C11B C12B C13B 0.3(14)
C9B C8B C13B C12B 1.5(12)
N2B C8B C13B C12B -174.8(7)
C11B C12B C13B C8B -1.1(12)
N4B N3B C14B C19B -116.9(9)
N2B N3B C14B C19B 62.2(11)
N4B N3B C14B C15B 61.9(11)
N2B N3B C14B C15B -119.0(9)
C19B C14B C15B C16B -2.7(15)
N3B C14B C15B C16B 178.6(9)
C14B C15B C16B C17B 0.2(16)
C15B C16B C17B C18B 1.8(16)
C16B C17B C18B C19B -1.5(14)
C15B C14B C19B C18B 3.1(14)
N3B C14B C19B C18B -178.3(7)
C17B C18B C19B C14B -0.9(13)
C7C N1C N2C N3C 1.6(8)
C7C N1C N2C C8C -174.8(7)
N1C N2C N3C N4C -1.1(8)
C8C N2C N3C N4C 175.0(7)
N1C N2C N3C C14C -179.1(7)
C8C N2C N3C C14C -3.0(12)
N2C N3C N4C C7C 0.1(8)
C14C N3C N4C C7C 178.1(7)
C6C C1C C2C C3C -0.5(13)
C1C C2C C3C C4C 1.1(13)
C2C C3C C4C C5C -0.8(13)
C3C C4C C5C C6C 0.1(13)
C4C C5C C6C C1C 0.4(12)
C4C C5C C6C C7C -179.8(7)
C2C C1C C6C C5C -0.2(12)
C2C C1C C6C C7C -179.9(8)
N3C N4C C7C N1C 0.9(8)
N3C N4C C7C C6C -178.3(7)
N2C N1C C7C N4C -1.5(8)
N2C N1C C7C C6C 177.7(7)
C5C C6C C7C N4C 10.8(12)
C1C C6C C7C N4C -169.4(7)
C5C C6C C7C N1C -168.3(7)
C1C C6C C7C N1C 11.5(11)
N1C N2C C8C C13C -49.9(10)
N3C N2C C8C C13C 134.4(8)
N1C N2C C8C C9C 123.0(8)
N3C N2C C8C C9C -52.6(11)
C13C C8C C9C C10C -2.3(12)
N2C C8C C9C C10C -174.8(7)
C8C C9C C10C C11C 2.6(13)
C9C C10C C11C C12C -2.3(14)
C10C C11C C12C C13C 1.4(14)
C9C C8C C13C C12C 1.5(12)
N2C C8C C13C C12C 174.0(7)
C11C C12C C13C C8C -1.0(13)
N4C N3C C14C C19C 133.0(8)
N2C N3C C14C C19C -49.3(11)
N4C N3C C14C C15C -45.9(11)
N2C N3C C14C C15C 131.8(8)
C19C C14C C15C C16C 4.9(14)
N3C C14C C15C C16C -176.3(8)
C14C C15C C16C C17C -1.9(15)
C15C C16C C17C C18C -0.2(15)
C16C C17C C18C C19C -0.4(13)
C15C C14C C19C C18C -5.5(13)
N3C C14C C19C C18C 175.7(7)
C17C C18C C19C C14C 3.1(12)
C7D N1D N2D N3D 1.1(8)
C7D N1D N2D C8D -173.9(7)
N1D N2D N3D N4D -0.9(8)
C8D N2D N3D N4D 173.7(7)
N1D N2D N3D C14D -177.3(7)
C8D N2D N3D C14D -2.6(12)
N2D N3D N4D C7D 0.3(8)
C14D N3D N4D C7D 176.8(7)
C6D C1D C2D C3D 0.3(12)
C1D C2D C3D C4D -1.6(13)
C2D C3D C4D C5D 0.6(12)
C3D C4D C5D C6D 1.6(12)
C2D C1D C6D C5D 1.8(12)
C2D C1D C6D C7D -175.5(7)
C4D C5D C6D C1D -2.8(12)
C4D C5D C6D C7D 174.6(7)
N2D N1D C7D N4D -1.0(9)
N2D N1D C7D C6D 177.6(7)
N3D N4D C7D N1D 0.4(8)
N3D N4D C7D C6D -178.2(7)
C1D C6D C7D N1D -2.3(12)
C5D C6D C7D N1D -179.7(7)
C1D C6D C7D N4D 176.1(7)
C5D C6D C7D N4D -1.3(12)
N1D N2D C8D C9D 90.2(9)
N3D N2D C8D C9D -83.9(11)
N1D N2D C8D C13D -86.3(10)
N3D N2D C8D C13D 99.6(9)
C13D C8D C9D C10D 1.2(13)
N2D C8D C9D C10D -175.1(8)
C8D C9D C10D C11D 0.9(14)
C9D C10D C11D C12D -2.0(14)
C10D C11D C12D C13D 1.0(13)
C11D C12D C13D C8D 1.0(13)
C9D C8D C13D C12D -2.1(13)
N2D C8D C13D C12D 174.2(7)
N4D N3D C14D C19D 137.6(8)
N2D N3D C14D C19D -46.4(11)
N4D N3D C14D C15D -41.5(11)
N2D N3D C14D C15D 134.4(8)
C19D C14D C15D C16D 0.0(13)
N3D C14D C15D C16D 179.1(8)
C14D C15D C16D C17D 1.0(14)
C15D C16D C17D C18D -1.1(14)
C16D C17D C18D C19D 0.2(13)
C15D C14D C19D C18D -0.8(13)
N3D C14D C19D C18D -179.9(7)
C17D C18D C19D C14D 0.7(13)

loop_
_cod_related_entry_id
_cod_related_entry_database
_cod_related_entry_code
1 ChemSpider 4807585
